data_4029886
loop_
_publ_author_name
'Averina, Elena B.'
'Sedenkova, Kseniya N.'
'Bakhtin, Stanislav G.'
'Grishin, Yuri K.'
'Kutateladze, Andrei G.'
'Roznyatovsky, Vitaly A.'
'Rybakov, Victor B.'
'Butov, Gennady M.'
'Kuznetsova, Tamara S.'
'Zefirov, Nikolay S.'

_publ_contact_author 'Dr Victor B. Rybakov'
_publ_section_title
;
 symm-Tetramethylenecyclooctane: En Route to Polyspirocycles.
;
_journal_issue 17
_journal_name_full 'The Journal of organic chemistry'
_journal_page_first 8163
_journal_page_last 8170
_journal_paper_doi 10.1021/jo501380y
_journal_volume 79
_journal_year 2014
_chemical_formula_moiety 'C16 H16 Br8'
_chemical_formula_sum 'C16 H16 Br8'
_chemical_formula_weight 847.57
_chemical_melting_point_gt 462
_chemical_melting_point_lt 463
_chemical_name_systematic
; 
 1,1,6,6,10,10,14,14--Octabromotetraspiro[2.1.25.1.29.1.213.13]hexadecane
;
_space_group_IT_number 14
_symmetry_cell_setting monoclinic
_symmetry_space_group_name_Hall '-P 2ybc'
_symmetry_space_group_name_H-M 'P 1 21/c 1'
_atom_sites_solution_hydrogens geom
_atom_sites_solution_primary direct
_atom_sites_solution_secondary difmap
_audit_creation_method SHELXL97
_cell_angle_alpha 90.00
_cell_angle_beta 102.151(4)
_cell_angle_gamma 90.00
_cell_formula_units_Z 4
_cell_length_a 9.8295(4)
_cell_length_b 18.6950(6)
_cell_length_c 11.8467(6)
_cell_measurement_reflns_used 20182
_cell_measurement_temperature 295(2)
_cell_measurement_theta_max 28.30
_cell_measurement_theta_min 3.04
_cell_volume 2128.21(16)
_computing_structure_refinement 'SHELXL97 (Sheldrick, 2008)'
_computing_structure_solution 'SHELXS97 (Sheldrick, 2008)'
_diffrn_ambient_temperature 295(2)
_diffrn_measured_fraction_theta_full 0.986
_diffrn_measured_fraction_theta_max 0.986
_diffrn_radiation_monochromator graphite
_diffrn_radiation_source 'fine--focus sealed tube'
_diffrn_radiation_type MoK\a
_diffrn_radiation_wavelength 0.71073
_diffrn_reflns_av_R_equivalents 0.0615
_diffrn_reflns_av_sigmaI/netI 0.2064
_diffrn_reflns_limit_h_max 12
_diffrn_reflns_limit_h_min -13
_diffrn_reflns_limit_k_max 25
_diffrn_reflns_limit_k_min 0
_diffrn_reflns_limit_l_max 16
_diffrn_reflns_limit_l_min 0
_diffrn_reflns_number 5525
_diffrn_reflns_theta_full 28.90
_diffrn_reflns_theta_max 28.90
_diffrn_reflns_theta_min 2.80
_exptl_absorpt_coefficient_mu 15.073
_exptl_absorpt_correction_type none
_exptl_crystal_colour 'Light Yellow'
_exptl_crystal_density_diffrn 2.645
_exptl_crystal_density_method 'not measured'
_exptl_crystal_description Prism
_exptl_crystal_F_000 1568
_exptl_crystal_preparation 'C H Cl3'
_exptl_crystal_size_max 0.20
_exptl_crystal_size_mid 0.20
_exptl_crystal_size_min 0.20
_refine_diff_density_max 0.628
_refine_diff_density_min -0.599
_refine_diff_density_rms 0.150
_refine_ls_extinction_method none
_refine_ls_goodness_of_fit_ref 0.577
_refine_ls_hydrogen_treatment constr
_refine_ls_matrix_type full
_refine_ls_number_parameters 217
_refine_ls_number_reflns 5525
_refine_ls_number_restraints 0
_refine_ls_restrained_S_all 0.577
_refine_ls_R_factor_all 0.1341
_refine_ls_R_factor_gt 0.0465
_refine_ls_shift/su_max 0.000
_refine_ls_shift/su_mean 0.000
_refine_ls_structure_factor_coef Fsqd
_refine_ls_weighting_details 'calc w=1/[\s^2^(Fo^2^)+(0.0035P)^2^] where P=(Fo^2^+2Fc^2^)/3'
_refine_ls_weighting_scheme calc
_refine_ls_wR_factor_gt 0.0387
_refine_ls_wR_factor_ref 0.0525
_reflns_number_gt 2125
_reflns_number_total 5525
_reflns_threshold_expression >2\s(I)
_cod_data_source_file jo501380y_si_002.cif
_cod_data_source_block aver55
_cod_depositor_comments
;
The following automatic conversions were performed:

'_symmetry_cell_setting' value 'Monoclinic' changed to 'monoclinic'
according to
/home/saulius/struct/COD-crude-data--automatic-downloads/rss-feeds/ACS/lib/dictionaries/cif_core.dic
dictionary named 'cif_core.dic' version 2.4.2 from
2011-04-26.

'_exptl_absorpt_correction_type' value 'None' changed to
'none' according to
/home/saulius/struct/COD-crude-data--automatic-downloads/rss-feeds/ACS/lib/dictionaries/cif_core.dic
dictionary named 'cif_core.dic' version 2.4.2 from 2011-04-26.

Automatic conversion script
Id: cif_fix_values 2281 2013-09-26 08:29:07Z andrius 

 Adding full bibliography for 4029886--4029887.cif.
;
_cod_original_cell_volume 2128.21(15)
_cod_original_sg_symbol_H-M 'P 21/c'
_cod_database_code 4029886

loop_
_symmetry_equiv_pos_as_xyz
'x, y, z'
'-x, y+1/2, -z+1/2'
'-x, -y, -z'
'x, -y-1/2, z-1/2'

loop_
_atom_site_label
_atom_site_type_symbol
_atom_site_fract_x
_atom_site_fract_y
_atom_site_fract_z
_atom_site_U_iso_or_equiv
_atom_site_adp_type
_atom_site_occupancy
_atom_site_symmetry_multiplicity
_atom_site_calc_flag
_atom_site_refinement_flags
Br1 Br -0.07228(11) 0.30386(6) 0.81737(11) 0.0471(3) Uani 1 1 d .
Br2 Br -0.06296(11) 0.17310(7) 0.98191(10) 0.0476(3) Uani 1 1 d .
Br3 Br 0.26586(11) 0.01443(6) 1.10533(10) 0.0436(2) Uani 1 1 d .
Br4 Br 0.37960(11) -0.08287(6) 0.93103(10) 0.0449(2) Uani 1 1 d .
Br5 Br 0.29108(12) -0.06750(6) 0.56215(10) 0.0466(3) Uani 1 1 d .
Br6 Br 0.24593(12) 0.06094(6) 0.38832(10) 0.0473(3) Uani 1 1 d .
Br7 Br 0.60830(10) 0.16570(6) 0.70483(10) 0.0446(3) Uani 1 1 d .
Br8 Br 0.53942(11) 0.26005(6) 0.90593(9) 0.0433(2) Uani 1 1 d .
C1 C -0.0024(9) 0.2086(5) 0.8512(8) 0.032(2) Uani 1 1 d .
C2 C -0.0101(9) 0.1584(6) 0.7485(9) 0.038(2) Uani 1 1 d .
H2A H -0.0421 0.1781 0.6717 0.046 Uiso 1 1 calc R
H2B H -0.0368 0.1091 0.7574 0.046 Uiso 1 1 calc R
C3 C 0.1310(8) 0.1832(5) 0.8176(7) 0.028(2) Uani 1 1 d .
C4 C 0.2229(8) 0.1307(4) 0.9005(8) 0.0260(18) Uani 1 1 d .
H4A H 0.3144 0.1520 0.9244 0.031 Uiso 1 1 calc R
H4B H 0.1841 0.1261 0.9689 0.031 Uiso 1 1 calc R
C5 C 0.2413(8) 0.0577(5) 0.8571(7) 0.0263(18) Uani 1 1 d .
C6 C 0.2611(9) -0.0030(5) 0.9435(9) 0.033(2) Uani 1 1 d .
C7 C 0.1242(8) 0.0013(4) 0.8628(8) 0.0278(18) Uani 1 1 d .
H7A H 0.0450 0.0169 0.8934 0.033 Uiso 1 1 calc R
H7B H 0.1032 -0.0340 0.8016 0.033 Uiso 1 1 calc R
C8 C 0.3180(8) 0.0549(5) 0.7584(7) 0.0250(18) Uani 1 1 d .
H8A H 0.4038 0.0816 0.7823 0.030 Uiso 1 1 calc R
H8B H 0.3436 0.0055 0.7493 0.030 Uiso 1 1 calc R
C9 C 0.2464(8) 0.0823(5) 0.6407(7) 0.0271(18) Uani 1 1 d .
C10 C 0.2286(9) 0.0300(5) 0.5420(8) 0.0292(19) Uani 1 1 d .
C11 C 0.1040(9) 0.0530(5) 0.5842(7) 0.033(2) Uani 1 1 d .
H11A H 0.0614 0.0186 0.6275 0.039 Uiso 1 1 calc R
H11B H 0.0393 0.0851 0.5357 0.039 Uiso 1 1 calc R
C12 C 0.2753(9) 0.1589(4) 0.6070(7) 0.0263(18) Uani 1 1 d .
H12A H 0.3481 0.1564 0.5632 0.032 Uiso 1 1 calc R
H12B H 0.1921 0.1757 0.5544 0.032 Uiso 1 1 calc R
C13 C 0.3170(8) 0.2162(5) 0.6977(7) 0.0284(19) Uani 1 1 d .
C14 C 0.4716(8) 0.2261(4) 0.7489(8) 0.0291(19) Uani 1 1 d .
C15 C 0.3993(9) 0.2781(5) 0.6637(8) 0.033(2) Uani 1 1 d .
H15A H 0.4199 0.2773 0.5872 0.040 Uiso 1 1 calc R
H15B H 0.3818 0.3254 0.6915 0.040 Uiso 1 1 calc R
C16 C 0.2064(7) 0.2395(5) 0.7641(8) 0.0269(18) Uani 1 1 d .
H16A H 0.2509 0.2715 0.8253 0.032 Uiso 1 1 calc R
H16B H 0.1371 0.2672 0.7117 0.032 Uiso 1 1 calc R

loop_
_atom_site_aniso_label
_atom_site_aniso_U_11
_atom_site_aniso_U_22
_atom_site_aniso_U_33
_atom_site_aniso_U_23
_atom_site_aniso_U_13
_atom_site_aniso_U_12
Br1 0.0435(6) 0.0416(6) 0.0581(7) -0.0047(5) 0.0150(5) 0.0066(5)
Br2 0.0446(6) 0.0520(6) 0.0508(6) -0.0005(6) 0.0201(5) -0.0004(5)
Br3 0.0460(6) 0.0464(6) 0.0412(6) 0.0044(5) 0.0152(5) -0.0018(5)
Br4 0.0460(6) 0.0397(6) 0.0510(6) 0.0041(5) 0.0151(5) 0.0045(5)
Br5 0.0546(6) 0.0379(6) 0.0500(6) -0.0040(5) 0.0175(5) 0.0029(5)
Br6 0.0542(6) 0.0484(6) 0.0425(6) -0.0028(5) 0.0173(5) 0.0008(5)
Br7 0.0417(6) 0.0450(6) 0.0501(6) -0.0002(5) 0.0166(5) 0.0038(5)
Br8 0.0441(6) 0.0460(6) 0.0405(5) -0.0025(5) 0.0108(5) -0.0052(5)
C1 0.039(5) 0.028(5) 0.033(5) -0.008(4) 0.017(4) 0.002(4)
C2 0.030(5) 0.043(6) 0.035(5) -0.001(5) -0.006(4) -0.002(4)
C3 0.026(4) 0.040(5) 0.024(4) 0.004(4) 0.016(3) 0.016(4)
C4 0.020(4) 0.017(4) 0.038(5) 0.000(4) -0.002(4) 0.005(3)
C5 0.031(4) 0.037(5) 0.012(4) -0.001(3) 0.008(3) 0.007(4)
C6 0.026(4) 0.032(5) 0.043(5) 0.002(4) 0.010(4) 0.004(4)
C7 0.032(4) 0.020(4) 0.030(5) 0.010(3) 0.002(4) 0.002(3)
C8 0.024(4) 0.028(4) 0.024(4) -0.004(4) 0.006(3) -0.008(3)
C9 0.029(4) 0.029(4) 0.024(4) 0.003(4) 0.007(3) -0.003(4)
C10 0.032(5) 0.023(4) 0.030(5) 0.001(4) -0.001(4) 0.000(4)
C11 0.046(5) 0.029(5) 0.018(4) -0.001(4) -0.002(4) -0.007(4)
C12 0.037(5) 0.021(4) 0.021(4) 0.003(3) 0.007(3) -0.009(4)
C13 0.032(4) 0.038(5) 0.017(4) 0.000(4) 0.009(3) 0.003(4)
C14 0.025(4) 0.019(4) 0.041(5) 0.002(4) 0.003(4) 0.001(3)
C15 0.048(6) 0.024(4) 0.024(5) 0.002(4) -0.002(4) -0.009(4)
C16 0.019(4) 0.028(4) 0.035(5) -0.009(4) 0.007(3) 0.006(3)

loop_
_atom_type_symbol
_atom_type_description
_atom_type_scat_dispersion_real
_atom_type_scat_dispersion_imag
_atom_type_scat_source
C C 0.0033 0.0016 'International Tables Vol C Tables 4.2.6.8 and 6.1.1.4'
H H 0.0000 0.0000 'International Tables Vol C Tables 4.2.6.8 and 6.1.1.4'
Br Br -0.2901 2.4595 'International Tables Vol C Tables 4.2.6.8 and 6.1.1.4'

loop_
_geom_angle_atom_site_label_1
_geom_angle_atom_site_label_2
_geom_angle_atom_site_label_3
_geom_angle
C3 C1 C2 60.1(6)
C3 C1 Br2 122.7(7)
C2 C1 Br2 117.7(7)
C3 C1 Br1 121.6(6)
C2 C1 Br1 116.6(7)
Br2 C1 Br1 109.6(4)
C1 C2 C3 59.9(6)
C1 C2 H2A 117.8
C3 C2 H2A 117.8
C1 C2 H2B 117.8
C3 C2 H2B 117.8
H2A C2 H2B 114.9
C16 C3 C1 114.8(7)
C16 C3 C2 117.4(7)
C1 C3 C2 60.0(5)
C16 C3 C4 116.1(7)
C1 C3 C4 117.0(7)
C2 C3 C4 119.6(8)
C5 C4 C3 117.6(8)
C5 C4 H4A 107.9
C3 C4 H4A 107.9
C5 C4 H4B 107.9
C3 C4 H4B 107.9
H4A C4 H4B 107.2
C4 C5 C6 117.6(7)
C4 C5 C8 114.5(8)
C6 C5 C8 118.7(7)
C4 C5 C7 117.3(7)
C6 C5 C7 57.3(6)
C8 C5 C7 119.8(7)
C7 C6 C5 63.4(6)
C7 C6 Br4 118.5(7)
C5 C6 Br4 121.7(6)
C7 C6 Br3 117.4(6)
C5 C6 Br3 121.1(6)
Br4 C6 Br3 108.6(5)
C6 C7 C5 59.3(6)
C6 C7 H7A 117.8
C5 C7 H7A 117.8
C6 C7 H7B 117.8
C5 C7 H7B 117.8
H7A C7 H7B 115.0
C9 C8 C5 119.2(7)
C9 C8 H8A 107.5
C5 C8 H8A 107.5
C9 C8 H8B 107.5
C5 C8 H8B 107.5
H8A C8 H8B 107.0
C10 C9 C8 116.8(7)
C10 C9 C11 58.6(6)
C8 C9 C11 119.3(7)
C10 C9 C12 113.8(7)
C8 C9 C12 118.8(7)
C11 C9 C12 115.3(7)
C11 C10 C9 61.2(5)
C11 C10 Br5 119.9(6)
C9 C10 Br5 122.5(6)
C11 C10 Br6 118.0(6)
C9 C10 Br6 120.9(6)
Br5 C10 Br6 108.0(4)
C10 C11 C9 60.2(6)
C10 C11 H11A 117.7
C9 C11 H11A 117.7
C10 C11 H11B 117.7
C9 C11 H11B 117.7
H11A C11 H11B 114.9
C13 C12 C9 121.0(7)
C13 C12 H12A 107.1
C9 C12 H12A 107.1
C13 C12 H12B 107.1
C9 C12 H12B 107.1
H12A C12 H12B 106.8
C12 C13 C15 115.6(7)
C12 C13 C14 117.9(7)
C15 C13 C14 58.0(6)
C12 C13 C16 116.8(7)
C15 C13 C16 113.2(8)
C14 C13 C16 121.1(7)
C15 C14 C13 60.7(5)
C15 C14 Br7 118.0(7)
C13 C14 Br7 121.2(6)
C15 C14 Br8 117.3(6)
C13 C14 Br8 122.2(6)
Br7 C14 Br8 109.6(4)
C14 C15 C13 61.3(6)
C14 C15 H15A 117.6
C13 C15 H15A 117.6
C14 C15 H15B 117.6
C13 C15 H15B 117.6
H15A C15 H15B 114.7
C3 C16 C13 118.9(7)
C3 C16 H16A 107.6
C13 C16 H16A 107.6
C3 C16 H16B 107.6
C13 C16 H16B 107.6
H16A C16 H16B 107.0

loop_
_geom_bond_atom_site_label_1
_geom_bond_atom_site_label_2
_geom_bond_distance
Br1 C1 1.921(9)
Br2 C1 1.892(9)
Br3 C6 1.936(10)
Br4 C6 1.919(9)
Br5 C10 1.922(9)
Br6 C10 1.952(9)
Br7 C14 1.910(8)
Br8 C14 1.946(10)
C1 C3 1.524(10)
C1 C2 1.526(13)
C2 C3 1.527(12)
C2 H2A 0.9700
C2 H2B 0.9700
C3 C16 1.502(12)
C3 C4 1.539(11)
C4 C5 1.482(11)
C4 H4A 0.9700
C4 H4B 0.9700
C5 C6 1.513(13)
C5 C8 1.519(10)
C5 C7 1.573(12)
C6 C7 1.480(12)
C7 H7A 0.9700
C7 H7B 0.9700
C8 C9 1.513(12)
C8 H8A 0.9700
C8 H8B 0.9700
C9 C10 1.506(12)
C9 C11 1.521(12)
C9 C12 1.529(11)
C10 C11 1.481(12)
C11 H11A 0.9700
C11 H11B 0.9700
C12 C13 1.511(11)
C12 H12A 0.9700
C12 H12B 0.9700
C13 C15 1.515(12)
C13 C14 1.524(11)
C13 C16 1.533(11)
C14 C15 1.473(12)
C15 H15A 0.9700
C15 H15B 0.9700
C16 H16A 0.9700
C16 H16B 0.9700
